data_7705216
loop_
_publ_author_name
'Shida, Naoki'
'Owaki, Satoshi'
'Eguchi, Hiroshi'
'Nishikawa, Takanobu'
'Tomita, Ikuyoshi'
'Inagi, Shinsuke'

_publ_section_title
;
 Bis(pentafluorophenyl)-o-carborane and its arylthio derivatives:
 synthesis, electrochemistry and optical properties.
;
_journal_issue 37
_journal_name_full 'Dalton transactions (Cambridge, England : 2003)'
_journal_page_first 12985
_journal_page_last 12989
_journal_paper_doi 10.1039/d0dt02205e
_journal_volume 49
_journal_year 2020
_chemical_formula_sum 'C14 H10 B10 F10'
_chemical_formula_weight 476.32
_space_group_crystal_system triclinic
_space_group_IT_number 2
_space_group_name_Hall '-P 1'
_space_group_name_H-M_alt 'P -1'
_atom_sites_solution_hydrogens difmap
_audit_creation_method SHELXL-2014/7
_audit_update_record
;
2020-06-19 deposited with the CCDC.	2020-08-19 downloaded from the CCDC.
;
_cell_angle_alpha 116.860(3)
_cell_angle_beta 94.106(4)
_cell_angle_gamma 90.486(4)
_cell_formula_units_Z 2
_cell_length_a 9.7685(13)
_cell_length_b 10.2940(14)
_cell_length_c 11.1361(15)
_cell_measurement_reflns_used 4882
_cell_measurement_temperature 296(2)
_cell_measurement_theta_max 27.51
_cell_measurement_theta_min 6.02
_cell_volume 995.4(2)
_computing_cell_refinement 'RAPID AUTO'
_computing_data_collection 'RAPID AUTO'
_computing_data_reduction 'RAPID AUTO'
_computing_publication_material 'Yadokari-XG (Wakita, Nemoto et al., 2009)'
_computing_structure_refinement 'SHELXL-2014/7 (Sheldrick, 2014)'
_computing_structure_solution 'SHELXT Version 2014/4 (Sheldrick, 2014)'
_diffrn_ambient_temperature 296(2)
_diffrn_measured_fraction_theta_full 0.997
_diffrn_measured_fraction_theta_max 0.991
_diffrn_measurement_device_type 'rigaku raxis rapid'
_diffrn_measurement_method 'oscillation method'
_diffrn_radiation_type MoK\a
_diffrn_radiation_wavelength 0.71075
_diffrn_reflns_av_R_equivalents 0.0337
_diffrn_reflns_av_unetI/netI 0.0482
_diffrn_reflns_Laue_measured_fraction_full 0.997
_diffrn_reflns_Laue_measured_fraction_max 0.991
_diffrn_reflns_limit_h_max 12
_diffrn_reflns_limit_h_min -12
_diffrn_reflns_limit_k_max 13
_diffrn_reflns_limit_k_min -13
_diffrn_reflns_limit_l_max 14
_diffrn_reflns_limit_l_min -13
_diffrn_reflns_number 9889
_diffrn_reflns_point_group_measured_fraction_full 0.997
_diffrn_reflns_point_group_measured_fraction_max 0.991
_diffrn_reflns_theta_full 25.242
_diffrn_reflns_theta_max 27.485
_diffrn_reflns_theta_min 3.016
_diffrn_source 'fine-focus sealed tube'
_exptl_absorpt_coefficient_mu 0.150
_exptl_absorpt_correction_T_max 1.0000
_exptl_absorpt_correction_T_min 0.7298
_exptl_absorpt_correction_type multi-scan
_exptl_absorpt_process_details 'ABSCOR (Rigaku, 1995)'
_exptl_crystal_colour colorless
_exptl_crystal_density_diffrn 1.589
_exptl_crystal_description prism
_exptl_crystal_F_000 468
_exptl_crystal_size_max 0.300
_exptl_crystal_size_mid 0.300
_exptl_crystal_size_min 0.300
_refine_diff_density_max 0.303
_refine_diff_density_min -0.281
_refine_diff_density_rms 0.061
_refine_ls_extinction_method none
_refine_ls_goodness_of_fit_ref 1.092
_refine_ls_hydrogen_treatment refall
_refine_ls_matrix_type full
_refine_ls_number_parameters 347
_refine_ls_number_reflns 4540
_refine_ls_number_restraints 0
_refine_ls_restrained_S_all 1.092
_refine_ls_R_factor_all 0.1412
_refine_ls_R_factor_gt 0.0612
_refine_ls_shift/su_max 0.000
_refine_ls_shift/su_mean 0.000
_refine_ls_structure_factor_coef Fsqd
_refine_ls_weighting_details 'w=1/[\s^2^(Fo^2^)+(0.0893P)^2^+0.1595P] where P=(Fo^2^+2Fc^2^)/3'
_refine_ls_weighting_scheme calc
_refine_ls_wR_factor_gt 0.1493
_refine_ls_wR_factor_ref 0.2085
_reflns_Friedel_coverage 0.000
_reflns_number_gt 2055
_reflns_number_total 4540
_reflns_threshold_expression 'I > 2\s(I)'
_cod_data_source_file d0dt02205e2.cif
_cod_data_source_block 1
_cod_depositor_comments 'Adding full bibliography for 7705216--7705217.cif.'
_cod_database_code 7705216
_shelx_shelxl_version_number 2014/7
_shelx_space_group_comment
;
The symmetry employed for this shelxl refinement is uniquely defined
by the following loop, which should always be used as a source of
symmetry information in preference to the above space-group names.
They are only intended as comments.
;
_shelx_estimated_absorpt_t_min 0.956
_shelx_estimated_absorpt_t_max 0.956

loop_
_space_group_symop_operation_xyz
'x, y, z'
'-x, -y, -z'

loop_
_atom_site_label
_atom_site_type_symbol
_atom_site_fract_x
_atom_site_fract_y
_atom_site_fract_z
_atom_site_U_iso_or_equiv
_atom_site_adp_type
_atom_site_occupancy
_atom_site_site_symmetry_order
_atom_site_calc_flag
_atom_site_refinement_flags_posn
_atom_site_refinement_flags_adp
_atom_site_refinement_flags_occupancy
_atom_site_disorder_assembly
_atom_site_disorder_group
F1 F 0.5773(2) 0.6363(3) 0.3634(2) 0.0989(7) Uani 1 1 d . . . . .
F2 F 0.2188(2) 0.8870(3) 0.2628(2) 0.0984(8) Uani 1 1 d . . . . .
F3 F 0.3016(3) 0.3627(2) 0.3660(3) 0.1028(8) Uani 1 1 d . . . . .
F4 F 0.5553(3) 0.6823(3) -0.0317(2) 0.1096(8) Uani 1 1 d . . . . .
F5 F -0.0259(2) 0.6301(2) 0.2482(3) 0.1104(9) Uani 1 1 d . . . . .
F6 F 0.0340(3) 0.1473(3) -0.0409(2) 0.1211(10) Uani 1 1 d . . . . .
F7 F 0.6769(3) 0.5876(3) 0.1363(3) 0.1180(9) Uani 1 1 d . . . . .
F8 F 0.3242(3) 0.8352(3) 0.0383(2) 0.1158(9) Uani 1 1 d . . . . .
F9 F -0.0927(3) 0.3995(3) 0.0222(2) 0.1179(9) Uani 1 1 d . . . . .
F10 F 0.2316(3) 0.1360(2) 0.1362(3) 0.1350(11) Uani 1 1 d . . . . .
C1 C 0.3830(3) 0.7522(3) 0.3226(3) 0.0546(7) Uani 1 1 d . . . . .
C2 C 0.1941(3) 0.6496(3) 0.4487(3) 0.0536(7) Uani 1 1 d . . . . .
C3 C 0.1530(3) 0.5169(3) 0.3175(3) 0.0536(7) Uani 1 1 d . . . . .
C4 C 0.3209(3) 0.7781(3) 0.4509(3) 0.0533(7) Uani 1 1 d . . . . .
C5 C 0.4989(4) 0.7067(4) 0.0828(3) 0.0764(10) Uani 1 1 d . . . . .
C6 C 0.5046(3) 0.6817(4) 0.2851(3) 0.0648(8) Uani 1 1 d . . . . .
C7 C 0.3273(4) 0.8051(4) 0.2347(3) 0.0641(8) Uani 1 1 d . . . . .
C8 C 0.5609(4) 0.6574(4) 0.1669(4) 0.0765(10) Uani 1 1 d . . . . .
C9 C 0.2101(4) 0.3827(3) 0.2821(4) 0.0688(9) Uani 1 1 d . . . . .
C10 C 0.0478(3) 0.5141(3) 0.2249(3) 0.0679(9) Uani 1 1 d . . . . .
C11 C 0.0716(4) 0.2661(4) 0.0732(4) 0.0823(11) Uani 1 1 d . . . . .
C12 C 0.1719(4) 0.2604(4) 0.1624(4) 0.0816(11) Uani 1 1 d . . . . .
C13 C 0.0096(4) 0.3933(4) 0.1056(4) 0.0769(10) Uani 1 1 d . . . . .
C14 C 0.3840(4) 0.7818(4) 0.1174(4) 0.0750(10) Uani 1 1 d . . . . .
B1 B 0.1491(4) 0.8208(4) 0.4687(4) 0.0599(9) Uani 1 1 d . . . . .
B2 B 0.3589(4) 0.6626(4) 0.5222(4) 0.0606(9) Uani 1 1 d . . . . .
B3 B 0.0815(4) 0.7412(4) 0.5645(4) 0.0667(10) Uani 1 1 d . . . . .
H3 H -0.021(4) 0.702(4) 0.536(3) 0.081(10) Uiso 1 1 d . . . . .
B4 B 0.4159(4) 0.8481(4) 0.6019(4) 0.0663(10) Uani 1 1 d . . . . .
H4 H 0.524(3) 0.872(3) 0.604(3) 0.066(8) Uiso 1 1 d . . . . .
B5 B 0.2851(4) 0.9468(4) 0.5689(4) 0.0663(10) Uani 1 1 d . . . . .
B6 B 0.1373(5) 0.9271(4) 0.6432(4) 0.0744(11) Uani 1 1 d . . . . .
B7 B 0.2121(4) 0.6431(5) 0.5983(4) 0.0678(10) Uani 1 1 d . . . . .
H7 H 0.187(3) 0.541(4) 0.596(3) 0.080(10) Uiso 1 1 d . . . . .
B8 B 0.3009(5) 0.9439(5) 0.7259(4) 0.0787(12) Uani 1 1 d . . . . .
H8 H 0.335(4) 1.044(4) 0.818(4) 0.090(11) Uiso 1 1 d . . . . .
B9 B 0.3490(5) 0.7663(5) 0.6963(4) 0.0762(11) Uani 1 1 d . . . . .
H9 H 0.416(3) 0.739(3) 0.766(3) 0.074(9) Uiso 1 1 d . . . . .
B10 B 0.1765(5) 0.8173(5) 0.7236(4) 0.0775(12) Uani 1 1 d . . . . .
H12 H 0.421(3) 0.581(3) 0.476(3) 0.065(9) Uiso 1 1 d . . . . .
H11 H 0.094(3) 0.832(3) 0.390(3) 0.065(9) Uiso 1 1 d . . . . .
H1 H 0.127(3) 0.831(3) 0.819(3) 0.079(10) Uiso 1 1 d . . . . .
H10 H 0.309(3) 1.036(3) 0.548(3) 0.071(9) Uiso 1 1 d . . . . .
H13 H 0.063(3) 1.017(4) 0.680(3) 0.081(10) Uiso 1 1 d . . . . .

loop_
_atom_site_aniso_label
_atom_site_aniso_U_11
_atom_site_aniso_U_22
_atom_site_aniso_U_33
_atom_site_aniso_U_23
_atom_site_aniso_U_13
_atom_site_aniso_U_12
F1 0.0721(13) 0.141(2) 0.1051(17) 0.0721(15) 0.0214(12) 0.0328(13)
F2 0.1035(16) 0.1285(18) 0.0997(16) 0.0802(15) 0.0297(13) 0.0438(15)
F3 0.1091(17) 0.0661(12) 0.1249(19) 0.0404(12) -0.0215(15) 0.0111(12)
F4 0.133(2) 0.1211(18) 0.0661(13) 0.0309(12) 0.0397(13) -0.0141(15)
F5 0.1057(17) 0.0816(14) 0.1094(18) 0.0207(12) -0.0449(14) 0.0144(13)
F6 0.145(2) 0.0908(16) 0.0728(15) -0.0106(12) 0.0131(14) -0.0243(15)
F7 0.0882(16) 0.147(2) 0.1158(19) 0.0507(16) 0.0467(14) 0.0291(16)
F8 0.146(2) 0.149(2) 0.0863(16) 0.0809(16) 0.0190(15) 0.0160(18)
F9 0.124(2) 0.1169(19) 0.0848(16) 0.0284(14) -0.0407(15) -0.0209(15)
F10 0.150(2) 0.0591(13) 0.155(3) 0.0129(14) 0.014(2) 0.0213(15)
C1 0.0567(17) 0.0518(16) 0.0504(16) 0.0193(13) 0.0036(14) -0.0073(14)
C2 0.0519(16) 0.0503(15) 0.0573(17) 0.0236(13) 0.0023(13) -0.0030(13)
C3 0.0505(16) 0.0529(16) 0.0557(17) 0.0229(13) 0.0069(14) -0.0062(13)
C4 0.0542(16) 0.0540(16) 0.0515(16) 0.0240(13) 0.0028(13) -0.0062(13)
C5 0.094(3) 0.074(2) 0.052(2) 0.0193(17) 0.0176(19) -0.016(2)
C6 0.0548(18) 0.079(2) 0.063(2) 0.0339(17) 0.0060(16) 0.0004(17)
C7 0.072(2) 0.072(2) 0.0543(18) 0.0335(16) 0.0062(16) -0.0014(18)
C8 0.061(2) 0.078(2) 0.076(2) 0.0198(19) 0.0218(18) -0.0013(18)
C9 0.067(2) 0.0570(19) 0.079(2) 0.0272(17) 0.0057(18) -0.0004(16)
C10 0.064(2) 0.0608(19) 0.065(2) 0.0180(16) 0.0001(17) -0.0016(17)
C11 0.089(3) 0.071(2) 0.061(2) 0.0064(18) 0.015(2) -0.021(2)
C12 0.084(3) 0.0515(19) 0.095(3) 0.0182(19) 0.029(2) 0.0050(19)
C13 0.079(2) 0.080(2) 0.060(2) 0.0234(18) -0.0067(18) -0.012(2)
C14 0.089(3) 0.079(2) 0.061(2) 0.0369(18) 0.0008(19) -0.011(2)
B1 0.059(2) 0.0534(19) 0.067(2) 0.0258(17) 0.0119(18) 0.0030(17)
B2 0.058(2) 0.066(2) 0.063(2) 0.0357(18) -0.0043(17) -0.0018(19)
B3 0.063(2) 0.069(2) 0.066(2) 0.0267(18) 0.0164(19) -0.0068(19)
B4 0.066(2) 0.076(2) 0.054(2) 0.0283(18) -0.0052(18) -0.019(2)
B5 0.079(3) 0.0509(19) 0.063(2) 0.0192(17) 0.0112(19) -0.0103(18)
B6 0.081(3) 0.065(2) 0.067(2) 0.0184(19) 0.020(2) -0.001(2)
B7 0.075(3) 0.074(2) 0.061(2) 0.0366(19) 0.0078(19) -0.012(2)
B8 0.091(3) 0.073(2) 0.056(2) 0.0149(19) 0.009(2) -0.022(2)
B9 0.083(3) 0.090(3) 0.062(2) 0.042(2) -0.009(2) -0.023(2)
B10 0.087(3) 0.083(3) 0.055(2) 0.025(2) 0.012(2) -0.020(2)

loop_
_atom_type_symbol
_atom_type_description
_atom_type_scat_dispersion_real
_atom_type_scat_dispersion_imag
_atom_type_scat_source
C C 0.0033 0.0016 'International Tables Vol C Tables 4.2.6.8 and 6.1.1.4'
H H 0.0000 0.0000 'International Tables Vol C Tables 4.2.6.8 and 6.1.1.4'
B B 0.0013 0.0007 'International Tables Vol C Tables 4.2.6.8 and 6.1.1.4'
F F 0.0171 0.0103 'International Tables Vol C Tables 4.2.6.8 and 6.1.1.4'

loop_
_geom_angle_atom_site_label_1
_geom_angle_atom_site_label_2
_geom_angle_atom_site_label_3
_geom_angle
_geom_angle_site_symmetry_1
_geom_angle_site_symmetry_3
_geom_angle_publ_flag
C6 C1 C7 114.1(3) . . ?
C6 C1 C4 123.0(3) . . ?
C7 C1 C4 122.8(3) . . ?
C3 C2 B7 122.3(3) . . ?
C3 C2 B3 123.2(3) . . ?
B7 C2 B3 62.4(2) . . ?
C3 C2 B2 118.0(2) . . ?
B7 C2 B2 62.3(2) . . ?
B3 C2 B2 112.3(3) . . ?
C3 C2 B1 119.6(3) . . ?
B7 C2 B1 111.9(2) . . ?
B3 C2 B1 61.9(2) . . ?
B2 C2 B1 109.0(2) . . ?
C3 C2 C4 118.8(2) . . ?
B7 C2 C4 108.7(2) . . ?
B3 C2 C4 108.6(2) . . ?
B2 C2 C4 58.82(18) . . ?
B1 C2 C4 59.00(18) . . ?
C9 C3 C10 113.6(3) . . ?
C9 C3 C2 122.8(3) . . ?
C10 C3 C2 123.4(3) . . ?
C1 C4 B4 121.8(3) . . ?
C1 C4 B5 122.6(2) . . ?
B4 C4 B5 62.4(2) . . ?
C1 C4 B2 118.8(2) . . ?
B4 C4 B2 62.1(2) . . ?
B5 C4 B2 111.9(3) . . ?
C1 C4 B1 119.6(3) . . ?
B4 C4 B1 112.1(2) . . ?
B5 C4 B1 62.1(2) . . ?
B2 C4 B1 108.7(2) . . ?
C1 C4 C2 119.8(2) . . ?
B4 C4 C2 108.4(2) . . ?
B5 C4 C2 108.4(2) . . ?
B2 C4 C2 58.65(18) . . ?
B1 C4 C2 58.85(17) . . ?
F4 C5 C14 121.2(4) . . ?
F4 C5 C8 119.3(4) . . ?
C14 C5 C8 119.4(3) . . ?
F1 C6 C8 115.3(3) . . ?
F1 C6 C1 121.8(3) . . ?
C8 C6 C1 122.8(3) . . ?
F2 C7 C14 115.5(3) . . ?
F2 C7 C1 121.5(3) . . ?
C14 C7 C1 122.9(3) . . ?
F7 C8 C5 120.1(3) . . ?
F7 C8 C6 119.8(4) . . ?
C5 C8 C6 120.2(3) . . ?
F3 C9 C12 115.6(3) . . ?
F3 C9 C3 121.3(3) . . ?
C12 C9 C3 123.0(4) . . ?
F5 C10 C13 114.7(3) . . ?
F5 C10 C3 121.7(3) . . ?
C13 C10 C3 123.6(3) . . ?
F6 C11 C13 121.2(4) . . ?
F6 C11 C12 120.2(4) . . ?
C13 C11 C12 118.6(3) . . ?
F10 C12 C11 120.2(4) . . ?
F10 C12 C9 119.2(4) . . ?
C11 C12 C9 120.5(3) . . ?
F9 C13 C11 119.5(3) . . ?
F9 C13 C10 119.9(3) . . ?
C11 C13 C10 120.5(4) . . ?
F8 C14 C5 120.2(3) . . ?
F8 C14 C7 119.3(3) . . ?
C5 C14 C7 120.4(3) . . ?
C2 B1 C4 62.15(18) . . ?
C2 B1 B6 105.6(3) . . ?
C4 B1 B6 105.6(3) . . ?
C2 B1 B3 57.9(2) . . ?
C4 B1 B3 107.9(3) . . ?
B6 B1 B3 60.1(2) . . ?
C2 B1 B5 107.6(3) . . ?
C4 B1 B5 57.7(2) . . ?
B6 B1 B5 60.1(2) . . ?
B3 B1 B5 108.5(3) . . ?
C2 B1 H11 120.6(16) . . ?
C4 B1 H11 117.7(17) . . ?
B6 B1 H11 127.0(16) . . ?
B3 B1 H11 125.1(17) . . ?
B5 B1 H11 120.8(17) . . ?
C2 B2 C4 62.53(18) . . ?
C2 B2 B9 105.9(3) . . ?
C4 B2 B9 106.1(3) . . ?
C2 B2 B4 108.2(3) . . ?
C4 B2 B4 58.0(2) . . ?
B9 B2 B4 60.4(2) . . ?
C2 B2 B7 57.9(2) . . ?
C4 B2 B7 108.1(3) . . ?
B9 B2 B7 60.0(2) . . ?
B4 B2 B7 108.6(3) . . ?
C2 B2 H12 118.2(17) . . ?
C4 B2 H12 118.7(17) . . ?
B9 B2 H12 127.4(17) . . ?
B4 B2 H12 123.3(17) . . ?
B7 B2 H12 122.7(17) . . ?
C2 B3 B7 58.7(2) . . ?
C2 B3 B10 106.4(3) . . ?
B7 B3 B10 60.0(2) . . ?
C2 B3 B6 107.0(3) . . ?
B7 B3 B6 107.7(3) . . ?
B10 B3 B6 59.8(3) . . ?
C2 B3 B1 60.15(19) . . ?
B7 B3 B1 107.5(3) . . ?
B10 B3 B1 107.5(3) . . ?
B6 B3 B1 59.7(2) . . ?
C2 B3 H3 115.2(18) . . ?
B7 B3 H3 123.3(18) . . ?
B10 B3 H3 130.8(19) . . ?
B6 B3 H3 125.3(18) . . ?
B1 B3 H3 115.2(19) . . ?
C4 B4 B5 58.8(2) . . ?
C4 B4 B2 60.0(2) . . ?
B5 B4 B2 107.3(3) . . ?
C4 B4 B9 106.9(3) . . ?
B5 B4 B9 107.8(3) . . ?
B2 B4 B9 59.4(2) . . ?
C4 B4 B8 106.1(3) . . ?
B5 B4 B8 59.7(2) . . ?
B2 B4 B8 107.2(3) . . ?
B9 B4 B8 60.2(2) . . ?
C4 B4 H4 118.3(16) . . ?
B5 B4 H4 123.8(16) . . ?
B2 B4 H4 117.3(16) . . ?
B9 B4 H4 123.3(16) . . ?
B8 B4 H4 128.1(16) . . ?
C4 B5 B8 106.8(3) . . ?
C4 B5 B4 58.8(2) . . ?
B8 B5 B4 60.6(2) . . ?
C4 B5 B6 107.2(3) . . ?
B8 B5 B6 59.6(2) . . ?
B4 B5 B6 108.1(3) . . ?
C4 B5 B1 60.21(19) . . ?
B8 B5 B1 107.3(3) . . ?
B4 B5 B1 107.7(3) . . ?
B6 B5 B1 59.7(2) . . ?
C4 B5 H10 116.4(16) . . ?
B8 B5 H10 127.9(17) . . ?
B4 B5 H10 120.8(17) . . ?
B6 B5 H10 126.0(16) . . ?
B1 B5 H10 118.5(17) . . ?
B8 B6 B10 60.3(3) . . ?
B8 B6 B1 108.1(3) . . ?
B10 B6 B1 108.0(3) . . ?
B8 B6 B3 108.5(3) . . ?
B10 B6 B3 60.0(2) . . ?
B1 B6 B3 60.2(2) . . ?
B8 B6 B5 59.9(2) . . ?
B10 B6 B5 108.3(3) . . ?
B1 B6 B5 60.3(2) . . ?
B3 B6 B5 108.7(3) . . ?
B8 B6 H13 122.3(18) . . ?
B10 B6 H13 123.8(18) . . ?
B1 B6 H13 119.9(18) . . ?
B3 B6 H13 121.9(18) . . ?
B5 B6 H13 119.7(18) . . ?
C2 B7 B3 58.9(2) . . ?
C2 B7 B9 107.0(3) . . ?
B3 B7 B9 108.5(3) . . ?
C2 B7 B10 106.7(3) . . ?
B3 B7 B10 60.2(2) . . ?
B9 B7 B10 60.5(3) . . ?
C2 B7 B2 59.80(19) . . ?
B3 B7 B2 107.5(3) . . ?
B9 B7 B2 59.5(2) . . ?
B10 B7 B2 107.7(3) . . ?
C2 B7 H7 116.5(18) . . ?
B3 B7 H7 119.4(18) . . ?
B9 B7 H7 126.7(19) . . ?
B10 B7 H7 126.7(18) . . ?
B2 B7 H7 120.1(18) . . ?
B6 B8 B5 60.5(3) . . ?
B6 B8 B10 60.1(3) . . ?
B5 B8 B10 108.6(3) . . ?
B6 B8 B4 108.1(3) . . ?
B5 B8 B4 59.7(2) . . ?
B10 B8 B4 108.3(3) . . ?
B6 B8 B9 107.7(3) . . ?
B5 B8 B9 107.5(3) . . ?
B10 B8 B9 60.1(3) . . ?
B4 B8 B9 59.7(2) . . ?
B6 B8 H8 120.9(18) . . ?
B5 B8 H8 119.4(19) . . ?
B10 B8 H8 123.1(19) . . ?
B4 B8 H8 121.1(19) . . ?
B9 B8 H8 123.9(18) . . ?
B2 B9 B7 60.6(2) . . ?
B2 B9 B4 60.3(2) . . ?
B7 B9 B4 109.0(3) . . ?
B2 B9 B10 107.9(3) . . ?
B7 B9 B10 59.8(2) . . ?
B4 B9 B10 108.1(3) . . ?
B2 B9 B8 107.7(3) . . ?
B7 B9 B8 107.7(3) . . ?
B4 B9 B8 60.0(2) . . ?
B10 B9 B8 59.6(3) . . ?
B2 B9 H9 118.4(16) . . ?
B7 B9 H9 118.5(17) . . ?
B4 B9 H9 122.0(17) . . ?
B10 B9 H9 123.3(17) . . ?
B8 B9 H9 125.9(17) . . ?
B6 B10 B7 107.8(3) . . ?
B6 B10 B3 60.2(2) . . ?
B7 B10 B3 59.8(2) . . ?
B6 B10 B8 59.6(3) . . ?
B7 B10 B8 108.2(3) . . ?
B3 B10 B8 108.1(3) . . ?
B6 B10 B9 107.5(3) . . ?
B7 B10 B9 59.7(2) . . ?
B3 B10 B9 107.5(3) . . ?
B8 B10 B9 60.3(3) . . ?
B6 B10 H1 122.6(16) . . ?
B7 B10 H1 120.8(16) . . ?
B3 B10 H1 121.1(17) . . ?
B8 B10 H1 122.6(17) . . ?
B9 B10 H1 122.0(16) . . ?

loop_
_geom_bond_atom_site_label_1
_geom_bond_atom_site_label_2
_geom_bond_distance
_geom_bond_site_symmetry_2
_geom_bond_publ_flag
F1 C6 1.329(4) . ?
F2 C7 1.325(4) . ?
F3 C9 1.331(4) . ?
F4 C5 1.345(4) . ?
F5 C10 1.331(4) . ?
F6 C11 1.329(4) . ?
F7 C8 1.328(4) . ?
F8 C14 1.338(4) . ?
F9 C13 1.337(4) . ?
F10 C12 1.329(4) . ?
C1 C6 1.388(4) . ?
C1 C7 1.400(4) . ?
C1 C4 1.504(4) . ?
C2 C3 1.505(4) . ?
C2 B7 1.694(5) . ?
C2 B3 1.698(5) . ?
C2 B2 1.729(5) . ?
C2 B1 1.738(4) . ?
C2 C4 1.796(4) . ?
C3 C9 1.389(4) . ?
C3 C10 1.393(4) . ?
C4 B4 1.696(5) . ?
C4 B5 1.696(5) . ?
C4 B2 1.732(4) . ?
C4 B1 1.741(5) . ?
C5 C14 1.347(5) . ?
C5 C8 1.362(5) . ?
C6 C8 1.381(5) . ?
C7 C14 1.375(5) . ?
C9 C12 1.380(5) . ?
C10 C13 1.371(5) . ?
C11 C13 1.353(5) . ?
C11 C12 1.364(6) . ?
B1 B6 1.761(6) . ?
B1 B3 1.769(5) . ?
B1 B5 1.772(6) . ?
B1 H11 1.05(3) . ?
B2 B9 1.752(6) . ?
B2 B4 1.768(6) . ?
B2 B7 1.772(6) . ?
B2 H12 1.00(3) . ?
B3 B7 1.756(6) . ?
B3 B10 1.764(6) . ?
B3 B6 1.768(6) . ?
B3 H3 1.05(4) . ?
B4 B5 1.758(6) . ?
B4 B9 1.769(6) . ?
B4 B8 1.775(6) . ?
B4 H4 1.07(3) . ?
B5 B8 1.758(6) . ?
B5 B6 1.768(6) . ?
B5 H10 1.07(3) . ?
B6 B8 1.753(7) . ?
B6 B10 1.760(7) . ?
B6 H13 1.12(3) . ?
B7 B9 1.761(6) . ?
B7 B10 1.761(6) . ?
B7 H7 1.07(3) . ?
B8 B10 1.765(6) . ?
B8 B9 1.778(6) . ?
B8 H8 1.10(4) . ?
B9 B10 1.775(7) . ?
B9 H9 1.11(3) . ?
B10 H1 1.15(3) . ?

loop_
_geom_torsion_atom_site_label_1
_geom_torsion_atom_site_label_2
_geom_torsion_atom_site_label_3
_geom_torsion_atom_site_label_4
_geom_torsion
_geom_torsion_site_symmetry_1
_geom_torsion_site_symmetry_2
_geom_torsion_site_symmetry_3
_geom_torsion_site_symmetry_4
_geom_torsion_publ_flag
B7 C2 C3 C9 -44.9(4) . . . . ?
B3 C2 C3 C9 -120.9(3) . . . . ?
B2 C2 C3 C9 28.5(4) . . . . ?
B1 C2 C3 C9 165.0(3) . . . . ?
C4 C2 C3 C9 96.4(3) . . . . ?
B7 C2 C3 C10 130.2(3) . . . . ?
B3 C2 C3 C10 54.2(4) . . . . ?
B2 C2 C3 C10 -156.4(3) . . . . ?
B1 C2 C3 C10 -19.9(4) . . . . ?
C4 C2 C3 C10 -88.5(3) . . . . ?
C6 C1 C4 B4 48.0(4) . . . . ?
C7 C1 C4 B4 -128.0(3) . . . . ?
C6 C1 C4 B5 123.5(3) . . . . ?
C7 C1 C4 B5 -52.5(4) . . . . ?
C6 C1 C4 B2 -25.3(4) . . . . ?
C7 C1 C4 B2 158.7(3) . . . . ?
C6 C1 C4 B1 -162.5(3) . . . . ?
C7 C1 C4 B1 21.5(4) . . . . ?
C6 C1 C4 C2 -93.6(3) . . . . ?
C7 C1 C4 C2 90.4(3) . . . . ?
C3 C2 C4 C1 0.5(4) . . . . ?
B7 C2 C4 C1 146.5(3) . . . . ?
B3 C2 C4 C1 -147.2(3) . . . . ?
B2 C2 C4 C1 107.5(3) . . . . ?
B1 C2 C4 C1 -108.6(3) . . . . ?
C3 C2 C4 B4 -145.7(3) . . . . ?
B7 C2 C4 B4 0.3(3) . . . . ?
B3 C2 C4 B4 66.6(3) . . . . ?
B2 C2 C4 B4 -38.7(2) . . . . ?
B1 C2 C4 B4 105.2(3) . . . . ?
C3 C2 C4 B5 148.1(3) . . . . ?
B7 C2 C4 B5 -65.9(3) . . . . ?
B3 C2 C4 B5 0.4(3) . . . . ?
B2 C2 C4 B5 -104.9(3) . . . . ?
B1 C2 C4 B5 39.0(3) . . . . ?
C3 C2 C4 B2 -107.0(3) . . . . ?
B7 C2 C4 B2 39.0(2) . . . . ?
B3 C2 C4 B2 105.3(3) . . . . ?
B1 C2 C4 B2 143.9(3) . . . . ?
C3 C2 C4 B1 109.1(3) . . . . ?
B7 C2 C4 B1 -104.8(3) . . . . ?
B3 C2 C4 B1 -38.6(3) . . . . ?
B2 C2 C4 B1 -143.9(3) . . . . ?
C7 C1 C6 F1 174.0(3) . . . . ?
C4 C1 C6 F1 -2.3(5) . . . . ?
C7 C1 C6 C8 -4.1(5) . . . . ?
C4 C1 C6 C8 179.6(3) . . . . ?
C6 C1 C7 F2 -173.5(3) . . . . ?
C4 C1 C7 F2 2.9(5) . . . . ?
C6 C1 C7 C14 3.5(5) . . . . ?
C4 C1 C7 C14 179.9(3) . . . . ?
F4 C5 C8 F7 0.9(5) . . . . ?
C14 C5 C8 F7 -177.6(3) . . . . ?
F4 C5 C8 C6 179.8(3) . . . . ?
C14 C5 C8 C6 1.3(6) . . . . ?
F1 C6 C8 F7 2.6(5) . . . . ?
C1 C6 C8 F7 -179.2(3) . . . . ?
F1 C6 C8 C5 -176.3(3) . . . . ?
C1 C6 C8 C5 1.8(5) . . . . ?
C10 C3 C9 F3 -172.8(3) . . . . ?
C2 C3 C9 F3 2.7(5) . . . . ?
C10 C3 C9 C12 3.8(5) . . . . ?
C2 C3 C9 C12 179.4(3) . . . . ?
C9 C3 C10 F5 174.4(3) . . . . ?
C2 C3 C10 F5 -1.1(5) . . . . ?
C9 C3 C10 C13 -4.1(5) . . . . ?
C2 C3 C10 C13 -179.6(3) . . . . ?
F6 C11 C12 F10 -0.5(6) . . . . ?
C13 C11 C12 F10 177.6(3) . . . . ?
F6 C11 C12 C9 -179.0(3) . . . . ?
C13 C11 C12 C9 -0.9(6) . . . . ?
F3 C9 C12 F10 -3.1(5) . . . . ?
C3 C9 C12 F10 180.0(3) . . . . ?
F3 C9 C12 C11 175.3(3) . . . . ?
C3 C9 C12 C11 -1.5(6) . . . . ?
F6 C11 C13 F9 0.8(6) . . . . ?
C12 C11 C13 F9 -177.3(3) . . . . ?
F6 C11 C13 C10 178.7(3) . . . . ?
C12 C11 C13 C10 0.6(6) . . . . ?
F5 C10 C13 F9 1.3(5) . . . . ?
C3 C10 C13 F9 180.0(3) . . . . ?
F5 C10 C13 C11 -176.6(3) . . . . ?
C3 C10 C13 C11 2.1(6) . . . . ?
F4 C5 C14 F8 -0.7(6) . . . . ?
C8 C5 C14 F8 177.8(3) . . . . ?
F4 C5 C14 C7 179.7(3) . . . . ?
C8 C5 C14 C7 -1.8(6) . . . . ?
F2 C7 C14 F8 -3.2(5) . . . . ?
C1 C7 C14 F8 179.7(3) . . . . ?
F2 C7 C14 C5 176.4(3) . . . . ?
C1 C7 C14 C5 -0.8(6) . . . . ?
C3 C2 B1 C4 -107.7(3) . . . . ?
B7 C2 B1 C4 99.3(3) . . . . ?
B3 C2 B1 C4 137.9(3) . . . . ?
B2 C2 B1 C4 32.3(2) . . . . ?
C3 C2 B1 B6 152.5(3) . . . . ?
B7 C2 B1 B6 -0.5(3) . . . . ?
B3 C2 B1 B6 38.2(3) . . . . ?
B2 C2 B1 B6 -67.5(3) . . . . ?
C4 C2 B1 B6 -99.7(3) . . . . ?
C3 C2 B1 B3 114.3(3) . . . . ?
B7 C2 B1 B3 -38.7(3) . . . . ?
B2 C2 B1 B3 -105.7(3) . . . . ?
C4 C2 B1 B3 -137.9(3) . . . . ?
C3 C2 B1 B5 -144.5(3) . . . . ?
B7 C2 B1 B5 62.5(3) . . . . ?
B3 C2 B1 B5 101.2(3) . . . . ?
B2 C2 B1 B5 -4.5(3) . . . . ?
C4 C2 B1 B5 -36.8(2) . . . . ?
C1 C4 B1 C2 108.9(3) . . . . ?
B4 C4 B1 C2 -98.8(3) . . . . ?
B5 C4 B1 C2 -137.5(3) . . . . ?
B2 C4 B1 C2 -32.1(2) . . . . ?
C1 C4 B1 B6 -151.5(3) . . . . ?
B4 C4 B1 B6 0.8(3) . . . . ?
B5 C4 B1 B6 -37.9(3) . . . . ?
B2 C4 B1 B6 67.5(3) . . . . ?
C2 C4 B1 B6 99.6(3) . . . . ?
C1 C4 B1 B3 145.5(3) . . . . ?
B4 C4 B1 B3 -62.2(3) . . . . ?
B5 C4 B1 B3 -100.9(3) . . . . ?
B2 C4 B1 B3 4.5(3) . . . . ?
C2 C4 B1 B3 36.6(2) . . . . ?
C1 C4 B1 B5 -113.6(3) . . . . ?
B4 C4 B1 B5 38.7(3) . . . . ?
B2 C4 B1 B5 105.4(3) . . . . ?
C2 C4 B1 B5 137.5(3) . . . . ?
C3 C2 B2 C4 108.4(3) . . . . ?
B7 C2 B2 C4 -137.7(3) . . . . ?
B3 C2 B2 C4 -99.0(3) . . . . ?
B1 C2 B2 C4 -32.3(2) . . . . ?
C3 C2 B2 B9 -151.4(3) . . . . ?
B7 C2 B2 B9 -37.5(3) . . . . ?
B3 C2 B2 B9 1.2(3) . . . . ?
B1 C2 B2 B9 67.9(3) . . . . ?
C4 C2 B2 B9 100.2(3) . . . . ?
C3 C2 B2 B4 145.2(3) . . . . ?
B7 C2 B2 B4 -100.9(3) . . . . ?
B3 C2 B2 B4 -62.2(3) . . . . ?
B1 C2 B2 B4 4.5(3) . . . . ?
C4 C2 B2 B4 36.8(2) . . . . ?
C3 C2 B2 B7 -113.9(3) . . . . ?
B3 C2 B2 B7 38.7(3) . . . . ?
B1 C2 B2 B7 105.4(3) . . . . ?
C4 C2 B2 B7 137.7(3) . . . . ?
C1 C4 B2 C2 -109.2(3) . . . . ?
B4 C4 B2 C2 137.9(3) . . . . ?
B5 C4 B2 C2 98.8(3) . . . . ?
B1 C4 B2 C2 32.2(2) . . . . ?
C1 C4 B2 B9 151.0(3) . . . . ?
B4 C4 B2 B9 38.0(3) . . . . ?
B5 C4 B2 B9 -1.0(4) . . . . ?
B1 C4 B2 B9 -67.6(3) . . . . ?
C2 C4 B2 B9 -99.9(3) . . . . ?
C1 C4 B2 B4 112.9(3) . . . . ?
B5 C4 B2 B4 -39.0(3) . . . . ?
B1 C4 B2 B4 -105.7(3) . . . . ?
C2 C4 B2 B4 -137.9(3) . . . . ?
C1 C4 B2 B7 -146.0(3) . . . . ?
B4 C4 B2 B7 101.0(3) . . . . ?
B5 C4 B2 B7 62.0(3) . . . . ?
B1 C4 B2 B7 -4.6(3) . . . . ?
C2 C4 B2 B7 -36.8(2) . . . . ?
C3 C2 B3 B7 112.2(3) . . . . ?
B2 C2 B3 B7 -38.7(3) . . . . ?
B1 C2 B3 B7 -139.1(3) . . . . ?
C4 C2 B3 B7 -101.8(3) . . . . ?
C3 C2 B3 B10 150.2(3) . . . . ?
B7 C2 B3 B10 38.0(3) . . . . ?
B2 C2 B3 B10 -0.7(4) . . . . ?
B1 C2 B3 B10 -101.1(3) . . . . ?
C4 C2 B3 B10 -63.8(3) . . . . ?
C3 C2 B3 B6 -147.1(3) . . . . ?
B7 C2 B3 B6 100.7(3) . . . . ?
B2 C2 B3 B6 62.0(4) . . . . ?
B1 C2 B3 B6 -38.4(3) . . . . ?
C4 C2 B3 B6 -1.1(3) . . . . ?
C3 C2 B3 B1 -108.7(3) . . . . ?
B7 C2 B3 B1 139.1(3) . . . . ?
B2 C2 B3 B1 100.4(3) . . . . ?
C4 C2 B3 B1 37.3(2) . . . . ?
C4 B1 B3 C2 -38.5(2) . . . . ?
B6 B1 B3 C2 -136.6(3) . . . . ?
B5 B1 B3 C2 -99.6(3) . . . . ?
C2 B1 B3 B7 35.9(2) . . . . ?
C4 B1 B3 B7 -2.6(4) . . . . ?
B6 B1 B3 B7 -100.6(3) . . . . ?
B5 B1 B3 B7 -63.6(3) . . . . ?
C2 B1 B3 B10 99.2(3) . . . . ?
C4 B1 B3 B10 60.7(3) . . . . ?
B6 B1 B3 B10 -37.3(3) . . . . ?
B5 B1 B3 B10 -0.4(3) . . . . ?
C2 B1 B3 B6 136.6(3) . . . . ?
C4 B1 B3 B6 98.1(3) . . . . ?
B5 B1 B3 B6 37.0(3) . . . . ?
C1 C4 B4 B5 113.1(3) . . . . ?
B2 C4 B4 B5 -138.7(3) . . . . ?
B1 C4 B4 B5 -38.5(3) . . . . ?
C2 C4 B4 B5 -101.6(2) . . . . ?
C1 C4 B4 B2 -108.2(3) . . . . ?
B5 C4 B4 B2 138.7(3) . . . . ?
B1 C4 B4 B2 100.2(3) . . . . ?
C2 C4 B4 B2 37.1(2) . . . . ?
C1 C4 B4 B9 -146.0(3) . . . . ?
B5 C4 B4 B9 101.0(3) . . . . ?
B2 C4 B4 B9 -37.8(3) . . . . ?
B1 C4 B4 B9 62.4(3) . . . . ?
C2 C4 B4 B9 -0.6(3) . . . . ?
C1 C4 B4 B8 151.0(3) . . . . ?
B5 C4 B4 B8 37.9(3) . . . . ?
B2 C4 B4 B8 -100.9(3) . . . . ?
B1 C4 B4 B8 -0.7(3) . . . . ?
C2 C4 B4 B8 -63.7(3) . . . . ?
C2 B2 B4 C4 -38.8(2) . . . . ?
B9 B2 B4 C4 -137.1(3) . . . . ?
B7 B2 B4 C4 -100.1(3) . . . . ?
C2 B2 B4 B5 -2.6(4) . . . . ?
C4 B2 B4 B5 36.2(2) . . . . ?
B9 B2 B4 B5 -100.9(3) . . . . ?
B7 B2 B4 B5 -63.9(3) . . . . ?
C2 B2 B4 B9 98.3(3) . . . . ?
C4 B2 B4 B9 137.1(3) . . . . ?
B7 B2 B4 B9 37.0(3) . . . . ?
C2 B2 B4 B8 60.2(3) . . . . ?
C4 B2 B4 B8 99.0(3) . . . . ?
B9 B2 B4 B8 -38.1(3) . . . . ?
B7 B2 B4 B8 -1.1(4) . . . . ?
C1 C4 B5 B8 -150.3(3) . . . . ?
B4 C4 B5 B8 -38.5(3) . . . . ?
B2 C4 B5 B8 0.4(4) . . . . ?
B1 C4 B5 B8 100.7(3) . . . . ?
C2 C4 B5 B8 63.2(3) . . . . ?
C1 C4 B5 B4 -111.8(3) . . . . ?
B2 C4 B5 B4 38.9(3) . . . . ?
B1 C4 B5 B4 139.2(3) . . . . ?
C2 C4 B5 B4 101.7(2) . . . . ?
C1 C4 B5 B6 147.0(3) . . . . ?
B4 C4 B5 B6 -101.1(3) . . . . ?
B2 C4 B5 B6 -62.2(4) . . . . ?
B1 C4 B5 B6 38.1(3) . . . . ?
C2 C4 B5 B6 0.5(3) . . . . ?
C1 C4 B5 B1 109.0(3) . . . . ?
B4 C4 B5 B1 -139.2(3) . . . . ?
B2 C4 B5 B1 -100.3(3) . . . . ?
C2 C4 B5 B1 -37.5(2) . . . . ?
B2 B4 B5 C4 -36.7(2) . . . . ?
B9 B4 B5 C4 -99.3(3) . . . . ?
B8 B4 B5 C4 -136.9(3) . . . . ?
C4 B4 B5 B8 136.9(3) . . . . ?
B2 B4 B5 B8 100.2(3) . . . . ?
B9 B4 B5 B8 37.6(3) . . . . ?
C4 B4 B5 B6 99.6(3) . . . . ?
B2 B4 B5 B6 62.9(3) . . . . ?
B9 B4 B5 B6 0.3(4) . . . . ?
B8 B4 B5 B6 -37.3(3) . . . . ?
C4 B4 B5 B1 36.5(2) . . . . ?
B2 B4 B5 B1 -0.2(4) . . . . ?
B9 B4 B5 B1 -62.8(3) . . . . ?
B8 B4 B5 B1 -100.3(3) . . . . ?
C2 B1 B5 C4 38.8(2) . . . . ?
B6 B1 B5 C4 137.0(3) . . . . ?
B3 B1 B5 C4 100.0(3) . . . . ?
C2 B1 B5 B8 -61.0(3) . . . . ?
C4 B1 B5 B8 -99.8(3) . . . . ?
B6 B1 B5 B8 37.1(3) . . . . ?
B3 B1 B5 B8 0.1(3) . . . . ?
C2 B1 B5 B4 2.9(3) . . . . ?
C4 B1 B5 B4 -35.9(2) . . . . ?
B6 B1 B5 B4 101.1(3) . . . . ?
B3 B1 B5 B4 64.1(3) . . . . ?
C2 B1 B5 B6 -98.2(3) . . . . ?
C4 B1 B5 B6 -137.0(3) . . . . ?
B3 B1 B5 B6 -37.0(3) . . . . ?
C2 B1 B6 B8 64.1(3) . . . . ?
C4 B1 B6 B8 -0.7(4) . . . . ?
B3 B1 B6 B8 101.4(3) . . . . ?
B5 B1 B6 B8 -37.5(3) . . . . ?
C2 B1 B6 B10 0.3(4) . . . . ?
C4 B1 B6 B10 -64.5(3) . . . . ?
B3 B1 B6 B10 37.6(3) . . . . ?
B5 B1 B6 B10 -101.3(3) . . . . ?
C2 B1 B6 B3 -37.2(3) . . . . ?
C4 B1 B6 B3 -102.0(3) . . . . ?
B5 B1 B6 B3 -138.8(3) . . . . ?
C2 B1 B6 B5 101.6(3) . . . . ?
C4 B1 B6 B5 36.8(2) . . . . ?
B3 B1 B6 B5 138.8(3) . . . . ?
C2 B3 B6 B8 -62.1(4) . . . . ?
B7 B3 B6 B8 -0.3(4) . . . . ?
B10 B3 B6 B8 37.3(3) . . . . ?
B1 B3 B6 B8 -100.7(3) . . . . ?
C2 B3 B6 B10 -99.4(3) . . . . ?
B7 B3 B6 B10 -37.6(3) . . . . ?
B1 B3 B6 B10 -138.0(3) . . . . ?
C2 B3 B6 B1 38.6(3) . . . . ?
B7 B3 B6 B1 100.4(3) . . . . ?
B10 B3 B6 B1 138.0(3) . . . . ?
C2 B3 B6 B5 1.5(4) . . . . ?
B7 B3 B6 B5 63.2(4) . . . . ?
B10 B3 B6 B5 100.8(3) . . . . ?
B1 B3 B6 B5 -37.1(3) . . . . ?
C4 B5 B6 B8 99.8(3) . . . . ?
B4 B5 B6 B8 37.8(3) . . . . ?
B1 B5 B6 B8 138.1(3) . . . . ?
C4 B5 B6 B10 62.4(4) . . . . ?
B8 B5 B6 B10 -37.3(3) . . . . ?
B4 B5 B6 B10 0.4(4) . . . . ?
B1 B5 B6 B10 100.7(3) . . . . ?
C4 B5 B6 B1 -38.3(3) . . . . ?
B8 B5 B6 B1 -138.1(3) . . . . ?
B4 B5 B6 B1 -100.3(3) . . . . ?
C4 B5 B6 B3 -1.2(4) . . . . ?
B8 B5 B6 B3 -101.0(3) . . . . ?
B4 B5 B6 B3 -63.2(4) . . . . ?
B1 B5 B6 B3 37.1(3) . . . . ?
C3 C2 B7 B3 -113.6(3) . . . . ?
B2 C2 B7 B3 139.2(3) . . . . ?
B1 C2 B7 B3 38.5(3) . . . . ?
C4 C2 B7 B3 101.8(2) . . . . ?
C3 C2 B7 B9 144.7(3) . . . . ?
B3 C2 B7 B9 -101.7(3) . . . . ?
B2 C2 B7 B9 37.5(3) . . . . ?
B1 C2 B7 B9 -63.2(3) . . . . ?
C4 C2 B7 B9 0.1(3) . . . . ?
C3 C2 B7 B10 -151.8(3) . . . . ?
B3 C2 B7 B10 -38.1(3) . . . . ?
B2 C2 B7 B10 101.1(3) . . . . ?
B1 C2 B7 B10 0.4(4) . . . . ?
C4 C2 B7 B10 63.6(3) . . . . ?
C3 C2 B7 B2 107.2(3) . . . . ?
B3 C2 B7 B2 -139.2(3) . . . . ?
B1 C2 B7 B2 -100.7(3) . . . . ?
C4 C2 B7 B2 -37.4(2) . . . . ?
B10 B3 B7 C2 -137.0(3) . . . . ?
B6 B3 B7 C2 -99.6(3) . . . . ?
B1 B3 B7 C2 -36.6(2) . . . . ?
C2 B3 B7 B9 99.2(3) . . . . ?
B10 B3 B7 B9 -37.9(3) . . . . ?
B6 B3 B7 B9 -0.4(4) . . . . ?
B1 B3 B7 B9 62.6(3) . . . . ?
C2 B3 B7 B10 137.0(3) . . . . ?
B6 B3 B7 B10 37.5(3) . . . . ?
B1 B3 B7 B10 100.5(3) . . . . ?
C2 B3 B7 B2 36.3(2) . . . . ?
B10 B3 B7 B2 -100.7(3) . . . . ?
B6 B3 B7 B2 -63.2(3) . . . . ?
B1 B3 B7 B2 -0.2(4) . . . . ?
C4 B2 B7 C2 38.9(2) . . . . ?
B9 B2 B7 C2 137.4(3) . . . . ?
B4 B2 B7 C2 100.3(3) . . . . ?
C2 B2 B7 B3 -35.9(2) . . . . ?
C4 B2 B7 B3 3.0(4) . . . . ?
B9 B2 B7 B3 101.5(3) . . . . ?
B4 B2 B7 B3 64.4(3) . . . . ?
C2 B2 B7 B9 -137.4(3) . . . . ?
C4 B2 B7 B9 -98.5(3) . . . . ?
B4 B2 B7 B9 -37.1(3) . . . . ?
C2 B2 B7 B10 -99.4(3) . . . . ?
C4 B2 B7 B10 -60.5(3) . . . . ?
B9 B2 B7 B10 38.0(3) . . . . ?
B4 B2 B7 B10 0.9(4) . . . . ?
B10 B6 B8 B5 138.5(3) . . . . ?
B1 B6 B8 B5 37.6(3) . . . . ?
B3 B6 B8 B5 101.3(3) . . . . ?
B1 B6 B8 B10 -100.9(3) . . . . ?
B3 B6 B8 B10 -37.1(3) . . . . ?
B5 B6 B8 B10 -138.5(3) . . . . ?
B10 B6 B8 B4 101.2(3) . . . . ?
B1 B6 B8 B4 0.3(4) . . . . ?
B3 B6 B8 B4 64.0(4) . . . . ?
B5 B6 B8 B4 -37.3(3) . . . . ?
B10 B6 B8 B9 38.0(3) . . . . ?
B1 B6 B8 B9 -62.8(4) . . . . ?
B3 B6 B8 B9 0.9(4) . . . . ?
B5 B6 B8 B9 -100.5(3) . . . . ?
C4 B5 B8 B6 -100.5(3) . . . . ?
B4 B5 B8 B6 -138.1(3) . . . . ?
B1 B5 B8 B6 -37.2(3) . . . . ?
C4 B5 B8 B10 -63.2(4) . . . . ?
B4 B5 B8 B10 -100.8(3) . . . . ?
B6 B5 B8 B10 37.3(3) . . . . ?
B1 B5 B8 B10 0.1(4) . . . . ?
C4 B5 B8 B4 37.6(3) . . . . ?
B6 B5 B8 B4 138.1(3) . . . . ?
B1 B5 B8 B4 100.9(3) . . . . ?
C4 B5 B8 B9 0.4(4) . . . . ?
B4 B5 B8 B9 -37.3(3) . . . . ?
B6 B5 B8 B9 100.9(3) . . . . ?
B1 B5 B8 B9 63.7(4) . . . . ?
C4 B4 B8 B6 0.2(4) . . . . ?
B5 B4 B8 B6 37.7(3) . . . . ?
B2 B4 B8 B6 -62.6(4) . . . . ?
B9 B4 B8 B6 -100.4(3) . . . . ?
C4 B4 B8 B5 -37.5(2) . . . . ?
B2 B4 B8 B5 -100.3(3) . . . . ?
B9 B4 B8 B5 -138.0(3) . . . . ?
C4 B4 B8 B10 63.8(4) . . . . ?
B5 B4 B8 B10 101.3(3) . . . . ?
B2 B4 B8 B10 0.9(4) . . . . ?
B9 B4 B8 B10 -36.8(3) . . . . ?
C4 B4 B8 B9 100.6(3) . . . . ?
B5 B4 B8 B9 138.0(3) . . . . ?
B2 B4 B8 B9 37.7(3) . . . . ?
C2 B2 B9 B7 36.5(3) . . . . ?
C4 B2 B9 B7 101.9(3) . . . . ?
B4 B2 B9 B7 138.8(3) . . . . ?
C2 B2 B9 B4 -102.3(3) . . . . ?
C4 B2 B9 B4 -36.9(3) . . . . ?
B7 B2 B9 B4 -138.8(3) . . . . ?
C2 B2 B9 B10 -1.2(4) . . . . ?
C4 B2 B9 B10 64.1(3) . . . . ?
B4 B2 B9 B10 101.0(3) . . . . ?
B7 B2 B9 B10 -37.8(3) . . . . ?
C2 B2 B9 B8 -64.1(3) . . . . ?
C4 B2 B9 B8 1.2(4) . . . . ?
B4 B2 B9 B8 38.1(3) . . . . ?
B7 B2 B9 B8 -100.7(3) . . . . ?
C2 B7 B9 B2 -37.7(3) . . . . ?
B3 B7 B9 B2 -99.9(3) . . . . ?
B10 B7 B9 B2 -137.6(3) . . . . ?
C2 B7 B9 B4 -0.5(4) . . . . ?
B3 B7 B9 B4 -62.6(4) . . . . ?
B10 B7 B9 B4 -100.4(3) . . . . ?
B2 B7 B9 B4 37.2(3) . . . . ?
C2 B7 B9 B10 99.9(3) . . . . ?
B3 B7 B9 B10 37.7(3) . . . . ?
B2 B7 B9 B10 137.6(3) . . . . ?
C2 B7 B9 B8 63.1(3) . . . . ?
B3 B7 B9 B8 0.9(4) . . . . ?
B10 B7 B9 B8 -36.8(3) . . . . ?
B2 B7 B9 B8 100.8(3) . . . . ?
C4 B4 B9 B2 38.0(3) . . . . ?
B5 B4 B9 B2 99.9(3) . . . . ?
B8 B4 B9 B2 137.2(3) . . . . ?
C4 B4 B9 B7 0.7(4) . . . . ?
B5 B4 B9 B7 62.6(4) . . . . ?
B2 B4 B9 B7 -37.3(3) . . . . ?
B8 B4 B9 B7 99.9(3) . . . . ?
C4 B4 B9 B10 -62.7(3) . . . . ?
B5 B4 B9 B10 -0.8(4) . . . . ?
B2 B4 B9 B10 -100.7(3) . . . . ?
B8 B4 B9 B10 36.5(3) . . . . ?
C4 B4 B9 B8 -99.2(3) . . . . ?
B5 B4 B9 B8 -37.3(3) . . . . ?
B2 B4 B9 B8 -137.2(3) . . . . ?
B6 B8 B9 B2 62.8(4) . . . . ?
B5 B8 B9 B2 -1.0(4) . . . . ?
B10 B8 B9 B2 100.8(3) . . . . ?
B4 B8 B9 B2 -38.2(3) . . . . ?
B6 B8 B9 B7 -1.1(4) . . . . ?
B5 B8 B9 B7 -64.9(4) . . . . ?
B10 B8 B9 B7 36.9(3) . . . . ?
B4 B8 B9 B7 -102.2(3) . . . . ?
B6 B8 B9 B4 101.0(3) . . . . ?
B5 B8 B9 B4 37.2(3) . . . . ?
B10 B8 B9 B4 139.0(3) . . . . ?
B6 B8 B9 B10 -38.0(3) . . . . ?
B5 B8 B9 B10 -101.8(3) . . . . ?
B4 B8 B9 B10 -139.0(3) . . . . ?
B8 B6 B10 B7 -101.1(3) . . . . ?
B1 B6 B10 B7 -0.1(4) . . . . ?
B3 B6 B10 B7 37.5(3) . . . . ?
B5 B6 B10 B7 -63.9(4) . . . . ?
B8 B6 B10 B3 -138.6(3) . . . . ?
B1 B6 B10 B3 -37.6(3) . . . . ?
B5 B6 B10 B3 -101.4(3) . . . . ?
B1 B6 B10 B8 101.0(3) . . . . ?
B3 B6 B10 B8 138.6(3) . . . . ?
B5 B6 B10 B8 37.2(3) . . . . ?
B8 B6 B10 B9 -38.1(3) . . . . ?
B1 B6 B10 B9 62.9(4) . . . . ?
B3 B6 B10 B9 100.5(3) . . . . ?
B5 B6 B10 B9 -0.9(4) . . . . ?
C2 B7 B10 B6 -0.2(4) . . . . ?
B3 B7 B10 B6 -37.7(3) . . . . ?
B9 B7 B10 B6 100.3(3) . . . . ?
B2 B7 B10 B6 62.7(4) . . . . ?
C2 B7 B10 B3 37.5(3) . . . . ?
B9 B7 B10 B3 138.0(3) . . . . ?
B2 B7 B10 B3 100.4(3) . . . . ?
C2 B7 B10 B8 -63.2(4) . . . . ?
B3 B7 B10 B8 -100.7(3) . . . . ?
B9 B7 B10 B8 37.3(3) . . . . ?
B2 B7 B10 B8 -0.3(4) . . . . ?
C2 B7 B10 B9 -100.5(3) . . . . ?
B3 B7 B10 B9 -138.0(3) . . . . ?
B2 B7 B10 B9 -37.6(3) . . . . ?
C2 B3 B10 B6 100.5(3) . . . . ?
B7 B3 B10 B6 137.9(3) . . . . ?
B1 B3 B10 B6 37.3(3) . . . . ?
C2 B3 B10 B7 -37.4(3) . . . . ?
B6 B3 B10 B7 -137.9(3) . . . . ?
B1 B3 B10 B7 -100.5(3) . . . . ?
C2 B3 B10 B8 63.6(4) . . . . ?
B7 B3 B10 B8 101.0(3) . . . . ?
B6 B3 B10 B8 -36.9(3) . . . . ?
B1 B3 B10 B8 0.4(4) . . . . ?
C2 B3 B10 B9 -0.1(4) . . . . ?
B7 B3 B10 B9 37.3(3) . . . . ?
B6 B3 B10 B9 -100.6(3) . . . . ?
B1 B3 B10 B9 -63.3(3) . . . . ?
B5 B8 B10 B6 -37.5(3) . . . . ?
B4 B8 B10 B6 -100.8(3) . . . . ?
B9 B8 B10 B6 -137.4(3) . . . . ?
B6 B8 B10 B7 100.4(3) . . . . ?
B5 B8 B10 B7 62.9(4) . . . . ?
B4 B8 B10 B7 -0.4(4) . . . . ?
B9 B8 B10 B7 -37.0(3) . . . . ?
B6 B8 B10 B3 37.1(3) . . . . ?
B5 B8 B10 B3 -0.4(4) . . . . ?
B4 B8 B10 B3 -63.6(4) . . . . ?
B9 B8 B10 B3 -100.3(3) . . . . ?
B6 B8 B10 B9 137.4(3) . . . . ?
B5 B8 B10 B9 99.9(3) . . . . ?
B4 B8 B10 B9 36.6(3) . . . . ?
B2 B9 B10 B6 -62.6(4) . . . . ?
B7 B9 B10 B6 -100.8(3) . . . . ?
B4 B9 B10 B6 1.1(4) . . . . ?
B8 B9 B10 B6 37.8(3) . . . . ?
B2 B9 B10 B7 38.1(3) . . . . ?
B4 B9 B10 B7 101.9(3) . . . . ?
B8 B9 B10 B7 138.6(3) . . . . ?
B2 B9 B10 B3 0.8(4) . . . . ?
B7 B9 B10 B3 -37.3(3) . . . . ?
B4 B9 B10 B3 64.5(4) . . . . ?
B8 B9 B10 B3 101.2(3) . . . . ?
B2 B9 B10 B8 -100.4(3) . . . . ?
B7 B9 B10 B8 -138.6(3) . . . . ?
B4 B9 B10 B8 -36.7(3) . . . . ?
